data_7110906
loop_
_publ_author_name
'Asiri, Abdullah M. A.'
'Heller, Harry G.'
'Hursthouse, Michael B.'
'Karalulov, Alexander'

_publ_section_title
;
 Tribochromic compounds, exemplified by
 3-dicyclopropylmethylene-5-dicyanomethylene-4-diphenylmethylenetetrahydrofuran-2-one
;
_journal_issue 9
_journal_name_full 'Chemical Communications'
_journal_page_first 799
_journal_paper_doi 10.1039/b001567i
_journal_year 2000
_chemical_formula_sum 'C27 H20 N2 O2'
_chemical_formula_weight 404.45
_chemical_name_systematic
; 
 ? 
;
_space_group_IT_number 14
_symmetry_space_group_name_Hall '-P 2ybc'
_symmetry_space_group_name_H-M 'P 1 21/c 1'
_atom_sites_solution_hydrogens geom
_atom_sites_solution_primary direct
_atom_sites_solution_secondary difmap
_audit_creation_method SHELXL
_cell_angle_alpha 90.00
_cell_angle_beta 110.38(18)
_cell_angle_gamma 90.00
_cell_formula_units_Z 4
_cell_length_a 10.066(26)
_cell_length_b 23.906(52)
_cell_length_c 9.504(47)
_cell_measurement_temperature 293(2)
_cell_volume 2144(13)
_computing_structure_refinement 'SHELXL-92 (Sheldrick, 1993)'
_computing_structure_solution 'SHELXS-86 (Sheldrick, 1990)'
_diffrn_ambient_temperature 293(2)
_diffrn_radiation_monochromator graphite
_diffrn_radiation_source 'fine-focus sealed tube'
_diffrn_radiation_type MoK\a
_diffrn_radiation_wavelength 0.71069
_diffrn_reflns_av_R_equivalents 0.1286
_diffrn_reflns_av_sigmaI/netI 0.7940
_diffrn_reflns_limit_h_max 11
_diffrn_reflns_limit_h_min -8
_diffrn_reflns_limit_k_max 23
_diffrn_reflns_limit_k_min -26
_diffrn_reflns_limit_l_max 8
_diffrn_reflns_limit_l_min -10
_diffrn_reflns_number 6027
_diffrn_reflns_theta_max 24.65
_diffrn_reflns_theta_min 2.16
_exptl_absorpt_coefficient_mu 0.080
_exptl_crystal_density_diffrn 1.253
_exptl_crystal_F_000 848
_refine_diff_density_max 0.284
_refine_diff_density_min -0.246
_refine_diff_density_rms 0.062
_refine_ls_extinction_method none
_refine_ls_goodness_of_fit_all 0.750
_refine_ls_goodness_of_fit_obs 1.557
_refine_ls_matrix_type full
_refine_ls_number_parameters 257
_refine_ls_number_reflns 2629
_refine_ls_number_restraints 0
_refine_ls_restrained_S_all 0.750
_refine_ls_restrained_S_obs 1.557
_refine_ls_R_factor_all 0.2377
_refine_ls_R_factor_obs 0.0897
_refine_ls_shift/esd_max 0.001
_refine_ls_shift/esd_mean 0.000
_refine_ls_structure_factor_coef Fsqd
_refine_ls_weighting_details 'w=1/[\s^2^(Fo^2^)+(0.1000P)^2^+0.0000P] where P=(Fo^2^+2Fc^2^)/3'
_refine_ls_weighting_scheme calc
_refine_ls_wR_factor_all 0.2440
_refine_ls_wR_factor_obs 0.2076
_reflns_number_observed 636
_reflns_number_total 2629
_reflns_observed_criterion >2sigma(I)
_cod_data_source_file b001567isup1.cif
_cod_data_source_block s92-2
_cod_depositor_comments
;
The following automatic conversions were performed:

'_refine_ls_weighting_scheme' value 'calc
w=1/[\s^2^(Fo^2^)+(0.1000P)^2^+0.0000P] where P=(Fo^2^+2Fc^2^)/3' was
changed to 'calc'. New tag '_refine_ls_weighting_details' was
created. The value of the new tag was set to
'w=1/[\s^2^(Fo^2^)+(0.1000P)^2^+0.0000P] where P=(Fo^2^+2Fc^2^)/3'.

Automatic conversion script
Id: cif_fix_values 3143 2015-03-26 13:38:13Z robertas 
;
_cod_original_cell_volume 2143.9(129)
_cod_database_code 7110906

loop_
_symmetry_equiv_pos_as_xyz
'x, y, z'
'-x, y+1/2, -z+1/2'
'-x, -y, -z'
'x, -y-1/2, z-1/2'

loop_
_atom_site_aniso_label
_atom_site_aniso_U_11
_atom_site_aniso_U_22
_atom_site_aniso_U_33
_atom_site_aniso_U_23
_atom_site_aniso_U_13
_atom_site_aniso_U_12
O1 0.082(5) 0.054(5) 0.068(5) -0.013(4) 0.015(4) 0.015(4)
O2 0.089(5) 0.055(5) 0.111(6) 0.010(4) 0.058(5) -0.011(4)
N1 0.084(6) 0.112(9) 0.117(9) 0.022(7) 0.036(6) 0.054(6)
N2 0.058(6) 0.104(8) 0.101(8) -0.023(6) 0.045(6) -0.016(5)
C1 0.061(7) 0.061(8) 0.090(9) -0.022(6) 0.040(7) -0.008(6)
C2 0.057(7) 0.071(8) 0.063(8) -0.032(6) 0.020(6) -0.033(6)
C3 0.040(6) 0.061(7) 0.084(9) 0.023(6) 0.032(6) 0.018(5)
C4 0.070(7) 0.032(6) 0.061(8) 0.005(5) 0.031(6) 0.016(5)
C5 0.050(7) 0.051(7) 0.064(8) -0.017(5) 0.023(6) -0.024(5)
C6 0.108(9) 0.078(9) 0.098(10) 0.016(7) 0.058(8) 0.043(8)
C7 0.051(7) 0.083(9) 0.069(8) -0.005(7) 0.014(6) -0.001(6)
C8 0.081(7) 0.030(6) 0.085(9) 0.015(5) 0.058(7) 0.017(5)
C9 0.064(7) 0.068(7) 0.052(8) -0.001(6) 0.024(7) 0.003(6)
C10 0.056(7) 0.099(9) 0.043(8) -0.026(7) 0.018(7) 0.006(6)
C11 0.063(7) 0.132(11) 0.064(10) -0.016(8) 0.021(7) 0.001(7)
C12 0.077(9) 0.150(14) 0.090(12) -0.038(10) 0.036(8) 0.001(9)
C13 0.075(8) 0.120(10) 0.085(11) -0.017(9) 0.028(8) -0.023(7)
C14 0.055(6) 0.073(8) 0.102(11) -0.016(6) 0.034(7) -0.007(5)
C15 0.083(7) 0.031(6) 0.072(8) 0.002(5) 0.044(7) 0.005(5)
C16 0.073(7) 0.053(7) 0.099(10) -0.001(6) 0.029(7) 0.008(6)
C17 0.097(9) 0.068(8) 0.101(10) 0.002(7) 0.033(8) 0.004(7)
C18 0.080(8) 0.071(9) 0.105(10) 0.001(7) 0.025(8) 0.040(6)
C19 0.079(8) 0.063(8) 0.136(12) 0.032(7) 0.030(8) 0.030(6)
C20 0.084(8) 0.047(7) 0.107(10) 0.004(6) 0.059(8) -0.007(6)
C21 0.065(7) 0.046(7) 0.090(10) -0.015(6) 0.020(7) 0.004(5)
C22 0.102(9) 0.084(8) 0.056(9) 0.007(7) -0.039(8) 0.004(7)
C23 0.108(9) 0.056(8) 0.084(10) -0.012(6) 0.050(8) -0.018(6)
C24 0.170(14) 0.079(10) 0.119(13) -0.015(8) 0.080(12) -0.018(9)
C25 0.141(11) 0.063(8) 0.131(13) 0.020(8) 0.068(10) 0.000(8)
C26 0.136(13) 0.076(10) 0.185(18) -0.027(10) -0.026(13) 0.020(9)
C27 0.076(8) 0.118(12) 0.110(12) -0.014(9) -0.006(8) -0.002(7)

loop_
_atom_site_label
_atom_site_type_symbol
_atom_site_fract_x
_atom_site_fract_y
_atom_site_fract_z
_atom_site_U_iso_or_equiv
_atom_site_thermal_displace_type
_atom_site_occupancy
_atom_site_calc_flag
_atom_site_refinement_flags
O1 O 0.2115(7) 0.4955(3) 0.5008(7) 0.071(2) Uani 1 d .
O2 O 0.0056(7) 0.4609(3) 0.3473(8) 0.079(2) Uani 1 d .
N1 N 0.5325(9) 0.4513(4) 0.7299(11) 0.104(4) Uani 1 d .
N2 N 0.5845(8) 0.6291(4) 0.6348(10) 0.083(3) Uani 1 d .
C1 C 0.4166(10) 0.5455(4) 0.6095(12) 0.067(3) Uani 1 d .
C2 C 0.2791(10) 0.5443(4) 0.5286(11) 0.064(3) Uani 1 d .
C3 C 0.1807(9) 0.5907(4) 0.4512(11) 0.059(3) Uani 1 d .
C4 C 0.0702(10) 0.5586(3) 0.3340(12) 0.052(3) Uani 1 d .
C5 C 0.0823(9) 0.5004(4) 0.3854(11) 0.054(3) Uani 1 d .
C6 C 0.4853(12) 0.4936(5) 0.6779(13) 0.089(4) Uani 1 d .
C7 C 0.5089(11) 0.5910(5) 0.6267(12) 0.069(3) Uani 1 d .
C8 C 0.1684(10) 0.6423(4) 0.5065(11) 0.057(3) Uani 1 d .
C9 C 0.2652(6) 0.6631(3) 0.6525(7) 0.060(3) Uani 1 d G
C10 C 0.2884(7) 0.6308(2) 0.7803(10) 0.066(3) Uani 1 d G
H10 H 0.2414(11) 0.5968(3) 0.7738(15) 0.079 Uiso 1 calc R
C11 C 0.3820(8) 0.6490(4) 0.9180(7) 0.087(4) Uani 1 d G
H11 H 0.3976(12) 0.6274(5) 1.0035(9) 0.104 Uiso 1 calc R
C12 C 0.4524(6) 0.6997(4) 0.9278(8) 0.104(5) Uani 1 d G
H12 H 0.5150(9) 0.7120(6) 1.0199(10) 0.125 Uiso 1 calc R
C13 C 0.4291(7) 0.7321(3) 0.8000(12) 0.093(4) Uani 1 d G
H13 H 0.4762(10) 0.7660(3) 0.8066(17) 0.112 Uiso 1 calc R
C14 C 0.3355(8) 0.7138(3) 0.6624(9) 0.075(4) Uani 1 d G
H14 H 0.3200(12) 0.7355(4) 0.5768(11) 0.090 Uiso 1 calc R
C15 C 0.0416(6) 0.6779(2) 0.4295(7) 0.058(3) Uani 1 d G
C16 C 0.0495(6) 0.7271(3) 0.3550(8) 0.075(3) Uani 1 d G
H16 H 0.1357(8) 0.7385(4) 0.3491(11) 0.090 Uiso 1 calc R
C17 C -0.0714(9) 0.7592(2) 0.2894(7) 0.089(4) Uani 1 d G
H17 H -0.0661(12) 0.7922(3) 0.2396(10) 0.106 Uiso 1 calc R
C18 C -0.2002(7) 0.7421(3) 0.2983(7) 0.087(4) Uani 1 d G
H18 H -0.2811(8) 0.7636(4) 0.2544(11) 0.105 Uiso 1 calc R
C19 C -0.2081(6) 0.6929(3) 0.3728(8) 0.095(4) Uani 1 d G
H19 H -0.2943(7) 0.6815(4) 0.3787(12) 0.114 Uiso 1 calc R
C20 C -0.0872(8) 0.6608(2) 0.4384(7) 0.073(3) Uani 1 d G
H20 H -0.0925(11) 0.6278(3) 0.4882(10) 0.088 Uiso 1 calc R
C21 C -0.0218(10) 0.5741(4) 0.1951(13) 0.069(3) Uani 1 d .
C22 C -0.1473(11) 0.5409(4) 0.1120(13) 0.098(5) Uani 1 d .
H22 H -0.1573(11) 0.5061(4) 0.1619(13) 0.165(17) Uiso 1 calc R
C23 C 0.0069(13) 0.6257(4) 0.1164(14) 0.078(3) Uani 1 d .
H23 H -0.0650(13) 0.6551(4) 0.0959(14) 0.165(17) Uiso 1 calc R
C24 C 0.0705(14) 0.6166(5) -0.0062(16) 0.115(5) Uani 1 d .
H24A H 0.0977(14) 0.5788(5) -0.0219(16) 0.165(17) Uiso 1 calc R
H24B H 0.0336(14) 0.6390(5) -0.0967(16) 0.165(17) Uiso 1 calc R
C25 C 0.1568(13) 0.6457(4) 0.1358(14) 0.106(4) Uani 1 d .
H25A H 0.1717(13) 0.6857(4) 0.1309(14) 0.165(17) Uiso 1 calc R
H25B H 0.2359(13) 0.6255(4) 0.2057(14) 0.165(17) Uiso 1 calc R
C26 C -0.2041(15) 0.5389(5) -0.0437(18) 0.154(7) Uani 1 d .
H26A H -0.2421(15) 0.5033(5) -0.0893(18) 0.165(17) Uiso 1 calc R
H26B H -0.1561(15) 0.5601(5) -0.0987(18) 0.165(17) Uiso 1 calc R
C27 C -0.2860(11) 0.5697(5) 0.0270(14) 0.111(5) Uani 1 d .
H27A H -0.3729(11) 0.5530(5) 0.0298(14) 0.165(17) Uiso 1 calc R
H27B H -0.2865(11) 0.6102(5) 0.0203(14) 0.165(17) Uiso 1 calc R

loop_
_atom_type_symbol
_atom_type_description
_atom_type_scat_dispersion_real
_atom_type_scat_dispersion_imag
_atom_type_scat_source
C C 0.0033 0.0016 'International Tables Vol C Tables 4.2.6.8 and 6.1.1.4'
H H 0.0000 0.0000 'International Tables Vol C Tables 4.2.6.8 and 6.1.1.4'
N N 0.0061 0.0033 'International Tables Vol C Tables 4.2.6.8 and 6.1.1.4'
O O 0.0106 0.0060 'International Tables Vol C Tables 4.2.6.8 and 6.1.1.4'

loop_
_geom_angle_atom_site_label_1
_geom_angle_atom_site_label_2
_geom_angle_atom_site_label_3
_geom_angle
C2 O1 C5 111.0(7)
C2 C1 C7 126.7(10)
C2 C1 C6 118.4(10)
C7 C1 C6 114.6(9)
C1 C2 O1 119.4(10)
C1 C2 C3 130.2(10)
O1 C2 C3 110.3(8)
C8 C3 C4 127.7(8)
C8 C3 C2 127.9(9)
C4 C3 C2 100.4(8)
C21 C4 C5 121.7(8)
C21 C4 C3 131.4(8)
C5 C4 C3 106.7(8)
O2 C5 O1 120.2(9)
O2 C5 C4 132.9(9)
O1 C5 C4 106.9(7)
N1 C6 C1 176.4(14)
N2 C7 C1 177.2(12)
C3 C8 C9 123.3(8)
C3 C8 C15 120.2(8)
C9 C8 C15 116.0(7)
C10 C9 C14 120.0
C10 C9 C8 119.3(7)
C14 C9 C8 120.7(7)
C11 C10 C9 120.0
C10 C11 C12 120.0
C13 C12 C11 120.0
C12 C13 C14 120.0
C13 C14 C9 120.0
C16 C15 C20 120.0
C16 C15 C8 122.7(6)
C20 C15 C8 117.3(6)
C15 C16 C17 120.0
C18 C17 C16 120.0
C19 C18 C17 120.0
C18 C19 C20 120.0
C19 C20 C15 120.0
C4 C21 C22 122.5(10)
C4 C21 C23 120.7(9)
C22 C21 C23 116.7(10)
C26 C22 C21 123.4(13)
C26 C22 C27 59.1(8)
C21 C22 C27 120.2(10)
C21 C23 C24 117.5(10)
C21 C23 C25 122.9(9)
C24 C23 C25 58.7(8)
C25 C24 C23 60.8(9)
C24 C25 C23 60.6(8)
C22 C26 C27 64.8(11)
C26 C27 C22 56.1(8)

loop_
_geom_bond_atom_site_label_1
_geom_bond_atom_site_label_2
_geom_bond_distance
O1 C2 1.330(10)
O1 C5 1.384(10)
O2 C5 1.194(8)
N1 C6 1.153(11)
N2 C7 1.170(11)
C1 C2 1.329(11)
C1 C7 1.403(13)
C1 C6 1.459(13)
C2 C3 1.498(12)
C3 C8 1.364(12)
C3 C4 1.484(12)
C4 C21 1.373(13)
C4 C5 1.466(11)
C8 C9 1.477(11)
C8 C15 1.495(10)
C9 C10 1.39
C9 C14 1.39
C10 C11 1.39
C11 C12 1.39
C12 C13 1.39
C13 C14 1.39
C15 C16 1.39
C15 C20 1.39
C16 C17 1.39
C17 C18 1.39
C18 C19 1.39
C19 C20 1.39
C21 C22 1.467(13)
C21 C23 1.521(14)
C22 C26 1.39(2)
C22 C27 1.514(14)
C23 C24 1.53(2)
C23 C25 1.53(2)
C24 C25 1.50(2)
C26 C27 1.44(2)

loop_
_geom_torsion_atom_site_label_1
_geom_torsion_atom_site_label_2
_geom_torsion_atom_site_label_3
_geom_torsion_atom_site_label_4
_geom_torsion
C7 C1 C2 O1 167.7(10)
C6 C1 C2 O1 -6.2(15)
C7 C1 C2 C3 -8.7(18)
C6 C1 C2 C3 177.4(10)
C5 O1 C2 C1 -164.3(9)
C5 O1 C2 C3 12.8(10)
C1 C2 C3 C8 -45.5(17)
O1 C2 C3 C8 137.8(10)
C1 C2 C3 C4 155.9(11)
O1 C2 C3 C4 -20.7(10)
C8 C3 C4 C21 47.9(17)
C2 C3 C4 C21 -153.5(10)
C8 C3 C4 C5 -138.0(10)
C2 C3 C4 C5 20.6(9)
C2 O1 C5 O2 -178.4(9)
C2 O1 C5 C4 1.4(10)
C21 C4 C5 O2 -20.2(18)
C3 C4 C5 O2 165.0(11)
C21 C4 C5 O1 160.0(8)
C3 C4 C5 O1 -14.8(10)
C2 C1 C6 N1 -10.1(214)
C7 C1 C6 N1 175.3(206)
C2 C1 C7 N2 -58.1(238)
C6 C1 C7 N2 116.0(234)
C4 C3 C8 C9 159.7(9)
C2 C3 C8 C9 6.8(16)
C4 C3 C8 C15 -11.7(16)
C2 C3 C8 C15 -164.6(8)
C3 C8 C9 C10 -52.4(11)
C15 C8 C9 C10 119.4(7)
C3 C8 C9 C14 125.9(9)
C15 C8 C9 C14 -62.3(9)
C14 C9 C10 C11 0.0
C8 C9 C10 C11 178.3(6)
C9 C10 C11 C12 0.0
C10 C11 C12 C13 0.0
C11 C12 C13 C14 0.0
C12 C13 C14 C9 0.0
C10 C9 C14 C13 0.0
C8 C9 C14 C13 -178.3(6)
C3 C8 C15 C16 -111.7(9)
C9 C8 C15 C16 76.2(9)
C3 C8 C15 C20 70.1(11)
C9 C8 C15 C20 -101.9(8)
C20 C15 C16 C17 0.0
C8 C15 C16 C17 -178.1(7)
C15 C16 C17 C18 0.0
C16 C17 C18 C19 0.0
C17 C18 C19 C20 0.0
C18 C19 C20 C15 0.0
C16 C15 C20 C19 0.0
C8 C15 C20 C19 178.2(7)
C5 C4 C21 C22 22.9(15)
C3 C4 C21 C22 -163.7(10)
C5 C4 C21 C23 -154.0(10)
C3 C4 C21 C23 19.4(16)
C4 C21 C22 C26 -149.9(12)
C23 C21 C22 C26 27.2(16)
C4 C21 C22 C27 139.3(12)
C23 C21 C22 C27 -43.7(17)
C4 C21 C23 C24 100.5(13)
C22 C21 C23 C24 -76.6(14)
C4 C21 C23 C25 31.7(17)
C22 C21 C23 C25 -145.4(11)
C21 C23 C24 C25 -113.5(11)
C25 C23 C24 C25 0.000(2)
C23 C24 C25 C23 0.000(2)
C21 C23 C25 C24 104.5(13)
C24 C23 C25 C24 0.000(2)
C21 C22 C26 C27 -107.9(14)
C27 C22 C26 C27 0.000(4)
C22 C26 C27 C22 0.000(6)
C26 C22 C27 C26 0.000(4)
C21 C22 C27 C26 113.2(16)
